data_4321326
loop_
_publ_author_name
'Bernice M. T. Lam'
'Jason A. Halfen'
'Victor G. Young,'
'John R. Hagadorn'
'Patrick L. Holland'
'Agust\'i Lled\'os'
'Lourdes Cucurull-S\'anchez'
'Juan J. Novoa'
'Santiago Alvarez'
'William B. Tolman'

_publ_section_title
;
 Ligand Macrocycle Structural Effects on Copper-Dioxygen Reactivity
;
_journal_name_full 'Inorganic Chemistry'
_journal_page_first 4059
_journal_page_last 4072
_journal_paper_doi 10.1021/ic000248p
_journal_volume 39
_journal_year 2000
_chemical_compound_source 'B. Lam / Prof. W. Tolman'
_chemical_formula_sum 'C89.5 H127 B2 Cl8 Cu2 N6 O4.5'
_chemical_formula_weight 1791.27
_chemical_name_common 98097
_chemical_name_systematic
; 
 ? 
;
_space_group_IT_number 2
_symmetry_cell_setting triclinic
_symmetry_space_group_name_Hall '-P 1'
_symmetry_space_group_name_H-M 'P -1'
_atom_sites_solution_hydrogens geom
_atom_sites_solution_primary direct
_atom_sites_solution_secondary difmap
_audit_creation_method SHELXL
_cell_angle_alpha 85.0661(4)
_cell_angle_beta 89.7265(8)
_cell_angle_gamma 88.4361(6)
_cell_formula_units_Z 2
_cell_length_a 12.5429(2)
_cell_length_b 12.9911(2)
_cell_length_c 28.0132(1)
_cell_measurement_temperature 173(2)
_cell_volume 4546.02(10)
_computing_structure_refinement 'SHELXL-93 (Sheldrick, 1993)'
_computing_structure_solution 'SHELXS-86 (Sheldrick, 1990)'
_diffrn_ambient_temperature 173(2)
_diffrn_radiation_monochromator graphite
_diffrn_radiation_source 'fine-focus sealed tube'
_diffrn_radiation_type MoK\a
_diffrn_radiation_wavelength 0.71073
_diffrn_reflns_av_R_equivalents 0.0340
_diffrn_reflns_av_sigmaI/netI 0.0934
_diffrn_reflns_limit_h_max 14
_diffrn_reflns_limit_h_min -14
_diffrn_reflns_limit_k_max 15
_diffrn_reflns_limit_k_min -15
_diffrn_reflns_limit_l_max 33
_diffrn_reflns_limit_l_min 0
_diffrn_reflns_number 25779
_diffrn_reflns_theta_max 25.01
_diffrn_reflns_theta_min 0.73
_exptl_absorpt_coefficient_mu 0.755
_exptl_absorpt_correction_T_max 1.000
_exptl_absorpt_correction_T_min 0.761
_exptl_absorpt_correction_type 'SADABS (Sheldrick, 1996)'
_exptl_crystal_colour Blue
_exptl_crystal_density_diffrn 1.309
_exptl_crystal_description Plate
_exptl_crystal_F_000 1892
_exptl_crystal_size_max 0.38
_exptl_crystal_size_mid 0.29
_exptl_crystal_size_min 0.05
_refine_diff_density_max 2.212
_refine_diff_density_min -0.982
_refine_diff_density_rms 0.108
_refine_ls_extinction_method none
_refine_ls_goodness_of_fit_all 1.055
_refine_ls_goodness_of_fit_obs 1.172
_refine_ls_matrix_type full
_refine_ls_number_parameters 1043
_refine_ls_number_reflns 15039
_refine_ls_number_restraints 0
_refine_ls_restrained_S_all 1.055
_refine_ls_restrained_S_obs 1.172
_refine_ls_R_factor_all 0.1433
_refine_ls_R_factor_obs 0.0989
_refine_ls_shift/esd_max 0.008
_refine_ls_shift/esd_mean 0.000
_refine_ls_structure_factor_coef Fsqd
_refine_ls_weighting_details 'w=1/[\s^2^(Fo^2^)+(0.0923P)^2^+24.9262P] where P=(Fo^2^+2Fc^2^)/3'
_refine_ls_weighting_scheme calc
_refine_ls_wR_factor_all 0.2511
_refine_ls_wR_factor_obs 0.2259
_reflns_number_observed 10048
_reflns_number_total 15039
_reflns_observed_criterion >2sigma(I)
_cod_data_source_file ic000248p_6.cif
_cod_data_source_block 98097
_cod_depositor_comments
;
The following automatic conversions were performed:

'_symmetry_cell_setting' value 'Triclinic' changed to 'triclinic'
according to the built-in table from CIF Core dictionary named
'cif_core.dic' version 2.4.1 from 2010-06-29.

Automatic conversion script
Id: cif_fix_values 1646 2011-03-28 12:23:43Z adriana 

The following automatic conversions were performed:

'_refine_ls_weighting_scheme' value 'calc
w=1/[\s^2^(Fo^2^)+(0.0923P)^2^+24.9262P] where P=(Fo^2^+2Fc^2^)/3'
was changed to 'calc'. New tag '_refine_ls_weighting_details' was
created. The value of the new tag was set to
'w=1/[\s^2^(Fo^2^)+(0.0923P)^2^+24.9262P] where P=(Fo^2^+2Fc^2^)/3'.

Automatic conversion script
Id: cif_fix_values 3143 2015-03-26 13:38:13Z robertas 
;
_cod_original_formula_sum 'C89.50 H127 B2 Cl8 Cu2 N6 O4.50'
_cod_database_code 4321326

loop_
_symmetry_equiv_pos_as_xyz
'x, y, z'
'-x, -y, -z'

loop_
_atom_site_aniso_label
_atom_site_aniso_U_11
_atom_site_aniso_U_22
_atom_site_aniso_U_33
_atom_site_aniso_U_23
_atom_site_aniso_U_13
_atom_site_aniso_U_12
Cu1 0.0340(5) 0.0329(5) 0.0387(5) -0.0036(4) 0.0026(4) -0.0002(4)
Cu2 0.0231(4) 0.0249(4) 0.0279(5) -0.0024(3) -0.0008(3) -0.0006(3)
C33 0.015(3) 0.036(4) 0.021(3) -0.003(3) -0.002(3) 0.001(3)
O1 0.043(3) 0.033(3) 0.057(4) -0.018(3) -0.001(3) 0.001(2)
O2 0.036(3) 0.049(3) 0.027(3) -0.004(2) 0.005(2) -0.005(2)
O3 0.029(3) 0.042(3) 0.028(3) 0.003(2) 0.009(2) -0.002(2)
N1 0.038(4) 0.029(3) 0.051(4) 0.001(3) 0.007(3) -0.004(3)
C1 0.044(5) 0.038(5) 0.068(6) 0.010(4) 0.012(4) -0.012(4)
C2 0.046(5) 0.040(5) 0.069(6) -0.004(4) -0.001(4) -0.010(4)
N2 0.047(4) 0.036(4) 0.061(5) 0.001(3) 0.005(3) -0.007(3)
C3 0.078(7) 0.046(5) 0.051(6) 0.017(4) -0.002(5) -0.009(5)
C4 0.060(6) 0.046(5) 0.048(5) 0.007(4) 0.004(4) 0.005(4)
N3 0.040(4) 0.044(4) 0.031(3) 0.003(3) 0.003(3) -0.003(3)
C5 0.060(5) 0.047(5) 0.031(4) -0.009(4) 0.002(4) 0.003(4)
C6 0.047(5) 0.055(5) 0.046(5) -0.007(4) 0.016(4) 0.002(4)
C7 0.034(4) 0.043(5) 0.072(6) -0.004(4) 0.015(4) -0.003(4)
C8 0.028(4) 0.031(4) 0.059(5) 0.009(4) -0.001(4) -0.002(3)
C9 0.041(5) 0.056(6) 0.092(8) -0.018(5) -0.005(5) 0.005(4)
C10 0.036(4) 0.049(5) 0.053(5) -0.004(4) 0.001(4) -0.018(4)
C11 0.054(6) 0.038(5) 0.087(7) 0.003(5) 0.009(5) 0.003(4)
C12 0.081(7) 0.040(5) 0.090(8) 0.004(5) 0.007(6) 0.002(5)
C13 0.081(7) 0.041(5) 0.062(6) -0.005(4) 0.002(5) 0.011(5)
C14 0.043(5) 0.061(6) 0.042(5) -0.004(4) -0.002(4) -0.005(4)
C15 0.044(5) 0.089(7) 0.033(5) 0.006(5) 0.003(4) -0.012(5)
C16 0.057(6) 0.090(8) 0.044(5) -0.004(5) -0.005(4) -0.014(5)
N4 0.025(3) 0.029(3) 0.033(3) 0.000(3) 0.000(2) 0.002(2)
C17 0.034(4) 0.047(5) 0.017(3) 0.007(3) -0.004(3) 0.001(3)
C18 0.044(5) 0.043(4) 0.027(4) -0.001(3) 0.004(3) 0.006(4)
N5 0.033(3) 0.032(3) 0.023(3) -0.006(2) 0.003(2) 0.000(3)
C19 0.035(4) 0.045(5) 0.030(4) -0.003(3) 0.007(3) 0.008(3)
C20 0.028(4) 0.039(4) 0.029(4) 0.000(3) 0.006(3) 0.001(3)
N6 0.028(3) 0.037(3) 0.027(3) -0.003(3) -0.002(2) -0.003(3)
C21 0.029(4) 0.030(4) 0.055(5) -0.012(4) 0.010(4) -0.013(3)
C22 0.035(4) 0.023(4) 0.060(5) 0.000(4) 0.013(4) -0.010(3)
C23 0.034(4) 0.031(4) 0.046(5) 0.008(3) 0.011(3) 0.000(3)
C24 0.026(4) 0.037(4) 0.031(4) 0.007(3) 0.005(3) 0.002(3)
C25 0.035(4) 0.042(5) 0.049(5) 0.001(4) -0.003(4) 0.007(4)
C26 0.029(4) 0.045(5) 0.047(5) 0.009(4) 0.001(3) -0.001(3)
C27 0.042(5) 0.037(4) 0.048(5) -0.013(4) 0.006(4) 0.000(4)
C28 0.077(7) 0.044(5) 0.058(6) -0.019(4) 0.014(5) -0.014(5)
C29 0.060(6) 0.051(5) 0.047(5) -0.021(4) -0.002(4) -0.001(4)
C30 0.025(4) 0.060(5) 0.037(4) -0.006(4) -0.002(3) 0.008(4)
C31 0.032(4) 0.074(6) 0.033(4) 0.007(4) 0.005(3) 0.022(4)
C32 0.039(5) 0.088(7) 0.065(6) -0.016(5) -0.016(5) 0.003(5)
B1 0.042(5) 0.035(5) 0.033(5) 0.001(4) -0.001(4) -0.002(4)
C101 0.091(7) 0.039(5) 0.027(4) -0.014(4) -0.024(4) 0.021(5)
C102 0.093(8) 0.055(6) 0.081(7) -0.026(5) -0.057(7) 0.037(6)
C103 0.120(11) 0.072(8) 0.079(9) -0.024(7) -0.028(8) 0.001(8)
C104 0.143(13) 0.072(9) 0.053(7) -0.022(6) -0.002(8) -0.002(8)
C105 0.190(15) 0.041(6) 0.040(6) -0.010(5) 0.017(8) -0.009(8)
C106 0.184(13) 0.048(6) 0.024(5) -0.008(4) -0.012(6) 0.026(7)
C107 0.050(5) 0.036(4) 0.029(4) 0.001(3) 0.002(3) -0.013(4)
C108 0.048(5) 0.038(4) 0.035(4) 0.008(3) -0.004(4) -0.012(4)
C109 0.052(5) 0.053(5) 0.039(5) 0.007(4) 0.008(4) -0.011(4)
C110 0.051(5) 0.067(6) 0.057(6) 0.001(5) 0.008(5) -0.031(5)
C111 0.080(7) 0.074(7) 0.066(7) -0.019(6) 0.012(6) -0.050(6)
C112 0.082(7) 0.062(6) 0.042(5) -0.018(4) 0.016(5) -0.023(5)
C113 0.033(4) 0.038(4) 0.030(4) -0.010(3) 0.014(3) -0.005(3)
C114 0.040(5) 0.037(5) 0.070(6) -0.014(4) -0.003(4) 0.002(4)
C115 0.041(5) 0.034(5) 0.070(6) -0.007(4) 0.008(4) 0.001(4)
C116 0.054(5) 0.034(4) 0.049(5) -0.014(4) 0.024(4) -0.015(4)
C117 0.074(6) 0.049(5) 0.040(5) -0.016(4) 0.015(4) -0.021(5)
C118 0.060(5) 0.039(4) 0.022(4) -0.001(3) 0.009(4) -0.005(4)
C119 0.038(4) 0.024(4) 0.038(4) -0.004(3) 0.002(3) -0.003(3)
C120 0.032(4) 0.030(4) 0.049(5) -0.011(3) -0.005(3) -0.010(3)
C121 0.046(5) 0.042(5) 0.043(5) -0.015(4) 0.020(4) -0.008(4)
C122 0.066(6) 0.040(5) 0.030(4) -0.005(4) 0.016(4) -0.012(4)
C123 0.069(6) 0.036(4) 0.038(5) 0.002(4) 0.005(4) -0.001(4)
C124 0.044(5) 0.039(4) 0.033(4) 0.003(3) 0.010(3) 0.004(4)
B2 0.021(4) 0.032(4) 0.024(4) 0.000(3) 0.004(3) -0.001(3)
C201 0.022(3) 0.021(3) 0.030(4) 0.003(3) -0.001(3) -0.003(3)
C202 0.029(4) 0.038(4) 0.033(4) -0.001(3) 0.003(3) 0.000(3)
C203 0.029(4) 0.028(4) 0.059(5) -0.007(4) -0.014(4) -0.002(3)
C204 0.069(6) 0.020(4) 0.045(5) -0.010(3) -0.025(4) 0.002(4)
C205 0.058(5) 0.027(4) 0.032(4) -0.002(3) -0.005(4) 0.007(4)
C206 0.031(4) 0.021(3) 0.032(4) 0.003(3) 0.000(3) 0.002(3)
C207 0.021(3) 0.022(3) 0.031(4) -0.003(3) 0.007(3) 0.002(3)
C208 0.055(5) 0.030(4) 0.029(4) 0.000(3) -0.003(4) -0.006(4)
C209 0.057(5) 0.038(5) 0.044(5) -0.002(4) -0.003(4) -0.012(4)
C210 0.035(4) 0.034(4) 0.054(5) 0.008(4) 0.014(4) 0.000(3)
C211 0.036(4) 0.041(4) 0.030(4) -0.001(3) 0.003(3) 0.001(3)
C212 0.033(4) 0.024(4) 0.030(4) 0.000(3) 0.000(3) -0.003(3)
C213 0.021(3) 0.028(4) 0.017(3) 0.001(3) 0.001(3) 0.001(3)
C214 0.031(4) 0.029(4) 0.033(4) 0.001(3) -0.002(3) 0.002(3)
C215 0.029(4) 0.039(4) 0.042(4) -0.007(3) 0.000(3) 0.009(3)
C216 0.019(3) 0.059(5) 0.029(4) -0.005(4) 0.001(3) 0.002(3)
C217 0.031(4) 0.033(4) 0.022(3) -0.006(3) 0.004(3) -0.004(3)
C218 0.022(3) 0.030(4) 0.026(4) -0.001(3) 0.000(3) 0.003(3)
C219 0.023(3) 0.023(3) 0.027(4) 0.005(3) 0.012(3) -0.004(3)
C220 0.022(3) 0.027(4) 0.033(4) 0.001(3) 0.007(3) 0.002(3)
C221 0.023(4) 0.032(4) 0.038(4) -0.003(3) 0.009(3) -0.005(3)
C222 0.031(4) 0.026(4) 0.046(5) 0.005(3) 0.023(3) 0.000(3)
C223 0.031(4) 0.031(4) 0.034(4) 0.004(3) 0.010(3) 0.006(3)
C224 0.025(4) 0.031(4) 0.031(4) 0.009(3) 0.003(3) -0.004(3)
O31 0.069(5) 0.086(5) 0.057(4) -0.013(4) 0.001(4) 0.006(4)
C34 0.064(6) 0.076(7) 0.065(7) 0.005(5) 0.019(5) 0.019(5)
C35 0.055(6) 0.068(6) 0.043(5) -0.015(5) 0.009(4) 0.020(5)
C36 0.071(6) 0.062(6) 0.047(5) -0.017(5) 0.008(5) 0.011(5)
O41 0.174(23) 0.087(15) 0.165(22) 0.007(13) 0.040(19) -0.041(15)
C41 0.177(31) 0.081(18) 0.064(16) -0.006(14) 0.035(18) -0.021(19)
C42 0.101(21) 0.062(16) 0.113(24) 0.023(15) 0.015(20) -0.018(15)
C43 0.212(41) 0.116(26) 0.075(20) -0.010(18) -0.041(24) -0.043(27)
Cl51 0.151(4) 0.208(5) 0.070(2) -0.037(3) -0.014(2) 0.080(3)
C51 0.095(10) 0.123(12) 0.166(15) -0.092(11) -0.021(10) 0.024(9)
Cl52 0.218(6) 0.125(4) 0.200(5) 0.025(4) -0.115(5) -0.036(4)
Cl61 0.084(2) 0.099(2) 0.114(3) 0.001(2) 0.005(2) 0.011(2)
C61 0.064(6) 0.058(6) 0.060(6) -0.011(5) 0.006(5) -0.013(5)
Cl62 0.133(3) 0.153(3) 0.140(3) -0.098(3) 0.070(3) -0.084(3)
Cl71 0.099(2) 0.064(2) 0.085(2) -0.0108(14) 0.003(2) 0.0087(15)
C71 0.106(9) 0.075(8) 0.068(7) 0.007(6) 0.012(6) 0.021(7)
Cl72 0.075(2) 0.097(2) 0.143(3) 0.007(2) 0.026(2) 0.006(2)
Cl81 0.095(2) 0.077(2) 0.084(2) -0.0139(15) 0.028(2) -0.021(2)
C81 0.089(8) 0.071(7) 0.064(7) -0.022(5) -0.001(6) -0.009(6)
Cl82 0.080(2) 0.080(2) 0.073(2) -0.0096(14) 0.0081(14) -0.0207(15)

loop_
_atom_site_label
_atom_site_type_symbol
_atom_site_fract_x
_atom_site_fract_y
_atom_site_fract_z
_atom_site_U_iso_or_equiv
_atom_site_thermal_displace_type
_atom_site_occupancy
_atom_site_calc_flag
_atom_site_refinement_flags
_atom_site_disorder_group
Cu1 Cu 0.30506(7) 0.87815(7) 0.18354(3) 0.0352(2) Uani 1 d . .
Cu2 Cu 0.17254(6) 0.70414(6) 0.33052(3) 0.0253(2) Uani 1 d . .
C33 C 0.2500(5) 0.7374(5) 0.2477(2) 0.0241(15) Uani 1 d . .
O1 O 0.2282(4) 0.8222(4) 0.2643(2) 0.0432(13) Uani 1 d . .
O2 O 0.2907(4) 0.7334(4) 0.2054(2) 0.0372(12) Uani 1 d . .
O3 O 0.2279(4) 0.6523(4) 0.2722(2) 0.0337(11) Uani 1 d . .
N1 N 0.4688(5) 0.8736(5) 0.1832(2) 0.039(2) Uani 1 d . .
C1 C 0.5052(7) 0.9807(6) 0.1681(3) 0.051(2) Uani 1 d . .
H1A H 0.5206(7) 0.9867(6) 0.1333(3) 0.061 Uiso 1 calc R .
H1B H 0.5718(7) 0.9936(6) 0.1852(3) 0.061 Uiso 1 calc R .
C2 C 0.4196(7) 1.0616(6) 0.1792(3) 0.052(2) Uani 1 d . .
H2A H 0.4187(7) 1.0694(6) 0.2141(3) 0.062 Uiso 1 calc R .
H2B H 0.4373(7) 1.1292(6) 0.1624(3) 0.062 Uiso 1 calc R .
N2 N 0.3125(5) 1.0319(5) 0.1640(3) 0.048(2) Uani 1 d . .
C3 C 0.3048(8) 1.0411(7) 0.1100(3) 0.059(2) Uani 1 d . .
H3A H 0.2819(8) 1.1125(7) 0.0987(3) 0.071 Uiso 1 calc R .
H3B H 0.3760(8) 1.0274(7) 0.0962(3) 0.071 Uiso 1 calc R .
C4 C 0.2269(7) 0.9665(6) 0.0927(3) 0.052(2) Uani 1 d . .
H4A H 0.1533(7) 0.9936(6) 0.0973(3) 0.062 Uiso 1 calc R .
H4B H 0.2380(7) 0.9613(6) 0.0579(3) 0.062 Uiso 1 calc R .
N3 N 0.2388(5) 0.8608(5) 0.1185(2) 0.0385(15) Uani 1 d . .
C5 C 0.3185(7) 0.7930(6) 0.0948(3) 0.046(2) Uani 1 d . .
H5A H 0.3002(7) 0.7952(6) 0.0604(3) 0.055 Uiso 1 calc R .
H5B H 0.3097(7) 0.7210(6) 0.1086(3) 0.055 Uiso 1 calc R .
C6 C 0.4357(7) 0.8184(7) 0.0985(3) 0.049(2) Uani 1 d . .
H6A H 0.4751(7) 0.7786(7) 0.0752(3) 0.059 Uiso 1 calc R .
H6B H 0.4423(7) 0.8924(7) 0.0875(3) 0.059 Uiso 1 calc R .
C7 C 0.4937(6) 0.8004(6) 0.1457(3) 0.050(2) Uani 1 d . .
H7A H 0.4785(6) 0.7296(6) 0.1595(3) 0.060 Uiso 1 calc R .
H7B H 0.5712(6) 0.8025(6) 0.1390(3) 0.060 Uiso 1 calc R .
C8 C 0.5168(6) 0.8330(6) 0.2306(3) 0.040(2) Uani 1 d . .
H8A H 0.4829(6) 0.7655(6) 0.2400(3) 0.048 Uiso 1 calc R .
C9 C 0.6373(7) 0.8111(7) 0.2278(4) 0.063(3) Uani 1 d . .
H9A H 0.6513(7) 0.7555(35) 0.2069(19) 0.094 Uiso 1 calc R .
H9B H 0.6648(11) 0.7901(49) 0.2600(5) 0.094 Uiso 1 calc R .
H9C H 0.6728(9) 0.8737(16) 0.2148(22) 0.094 Uiso 1 calc R .
C10 C 0.4917(6) 0.9031(6) 0.2700(3) 0.046(2) Uani 1 d . .
H10A H 0.4144(7) 0.9152(34) 0.2719(13) 0.069 Uiso 1 calc R .
H10B H 0.5267(35) 0.9692(16) 0.2629(10) 0.069 Uiso 1 calc R .
H10C H 0.5178(38) 0.8701(19) 0.3007(4) 0.069 Uiso 1 calc R .
C11 C 0.2257(8) 1.0988(7) 0.1838(4) 0.060(3) Uani 1 d . .
H11A H 0.1584(8) 1.0871(7) 0.1662(4) 0.072 Uiso 1 calc R .
C12 C 0.2491(9) 1.2148(7) 0.1761(4) 0.071(3) Uani 1 d . .
H12A H 0.2772(53) 1.2307(12) 0.1437(10) 0.106 Uiso 1 calc R .
H12B H 0.3018(43) 1.2322(13) 0.1996(17) 0.106 Uiso 1 calc R .
H12C H 0.1831(14) 1.2554(7) 0.1801(25) 0.106 Uiso 1 calc R .
C13 C 0.2065(8) 1.0685(7) 0.2361(3) 0.062(3) Uani 1 d . .
H13A H 0.1908(50) 0.9948(13) 0.2407(4) 0.092 Uiso 1 calc R .
H13B H 0.1459(33) 1.1092(36) 0.2474(6) 0.092 Uiso 1 calc R .
H13C H 0.2703(20) 1.0819(46) 0.2545(4) 0.092 Uiso 1 calc R .
C14 C 0.1346(6) 0.8067(7) 0.1220(3) 0.049(2) Uani 1 d . .
H14A H 0.1498(6) 0.7342(7) 0.1357(3) 0.058 Uiso 1 calc R .
C15 C 0.0582(7) 0.8559(8) 0.1556(3) 0.056(2) Uani 1 d . .
H15A H 0.0945(15) 0.8644(43) 0.1859(8) 0.084 Uiso 1 calc R .
H15B H -0.0032(24) 0.8117(23) 0.1618(17) 0.084 Uiso 1 calc R .
H15C H 0.0338(37) 0.9237(21) 0.1410(9) 0.084 Uiso 1 calc R .
C16 C 0.0801(8) 0.8003(8) 0.0734(3) 0.063(3) Uani 1 d . .
H16A H 0.0191(32) 0.7549(41) 0.0776(5) 0.095 Uiso 1 calc R .
H16B H 0.1311(17) 0.7725(48) 0.0509(8) 0.095 Uiso 1 calc R .
H16C H 0.0555(47) 0.8696(11) 0.0609(11) 0.095 Uiso 1 calc R .
N4 N 0.2579(4) 0.5958(4) 0.3726(2) 0.0293(13) Uani 1 d . .
C17 C 0.2453(6) 0.6215(6) 0.4231(2) 0.033(2) Uani 1 d . .
H17A H 0.3065(6) 0.6624(6) 0.4319(2) 0.040 Uiso 1 calc R .
H17B H 0.2456(6) 0.5568(6) 0.4446(2) 0.040 Uiso 1 calc R .
C18 C 0.1431(6) 0.6821(6) 0.4303(3) 0.038(2) Uani 1 d . .
H18A H 0.1462(6) 0.7131(6) 0.4614(3) 0.046 Uiso 1 calc R .
H18B H 0.0826(6) 0.6345(6) 0.4318(3) 0.046 Uiso 1 calc R .
N5 N 0.1235(4) 0.7668(4) 0.3906(2) 0.0291(13) Uani 1 d . .
C19 C 0.0049(6) 0.7844(6) 0.3841(3) 0.037(2) Uani 1 d . .
H19A H -0.0282(6) 0.7940(6) 0.4156(3) 0.044 Uiso 1 calc R .
H19B H -0.0081(6) 0.8488(6) 0.3631(3) 0.044 Uiso 1 calc R .
C20 C -0.0476(5) 0.6968(6) 0.3626(2) 0.032(2) Uani 1 d . .
H20A H -0.0536(5) 0.6378(6) 0.3872(2) 0.038 Uiso 1 calc R .
H20B H -0.1205(5) 0.7189(6) 0.3521(2) 0.038 Uiso 1 calc R .
N6 N 0.0150(4) 0.6629(4) 0.3207(2) 0.0306(13) Uani 1 d . .
C21 C 0.0248(6) 0.5482(5) 0.3224(3) 0.037(2) Uani 1 d . .
H21A H 0.0589(6) 0.5299(5) 0.2922(3) 0.044 Uiso 1 calc R .
H21B H -0.0481(6) 0.5207(5) 0.3230(3) 0.044 Uiso 1 calc R .
C22 C 0.0857(6) 0.4932(5) 0.3631(3) 0.039(2) Uani 1 d . .
H22A H 0.0666(6) 0.4196(5) 0.3647(3) 0.047 Uiso 1 calc R .
H22B H 0.0587(6) 0.5206(5) 0.3929(3) 0.047 Uiso 1 calc R .
C23 C 0.2076(6) 0.4966(6) 0.3643(3) 0.038(2) Uani 1 d . .
H23A H 0.2330(6) 0.4440(6) 0.3896(3) 0.045 Uiso 1 calc R .
H23B H 0.2348(6) 0.4749(6) 0.3334(3) 0.045 Uiso 1 calc R .
C24 C 0.3739(5) 0.5895(5) 0.3590(3) 0.032(2) Uani 1 d . .
H24A H 0.3769(5) 0.5669(5) 0.3258(3) 0.038 Uiso 1 calc R .
C25 C 0.4385(6) 0.5081(6) 0.3910(3) 0.043(2) Uani 1 d . .
H25A H 0.4007(21) 0.4429(13) 0.3938(15) 0.064 Uiso 1 calc R .
H25B H 0.4470(35) 0.5325(19) 0.4229(6) 0.064 Uiso 1 calc R .
H25C H 0.5089(16) 0.4973(30) 0.3767(10) 0.064 Uiso 1 calc R .
C26 C 0.4239(6) 0.6943(6) 0.3568(3) 0.041(2) Uani 1 d . .
H26A H 0.3779(20) 0.7451(10) 0.3382(15) 0.061 Uiso 1 calc R .
H26B H 0.4940(18) 0.6906(11) 0.3413(16) 0.061 Uiso 1 calc R .
H26C H 0.4322(37) 0.7151(18) 0.3893(3) 0.061 Uiso 1 calc R .
C27 C 0.1791(6) 0.8630(6) 0.4014(3) 0.042(2) Uani 1 d . .
H27A H 0.2538(6) 0.8411(6) 0.4106(3) 0.050 Uiso 1 calc R .
C28 C 0.1874(8) 0.9378(7) 0.3585(3) 0.059(2) Uani 1 d . .
H28A H 0.2210(45) 0.9035(14) 0.3323(7) 0.088 Uiso 1 calc R .
H28B H 0.2306(41) 0.9958(24) 0.3662(7) 0.088 Uiso 1 calc R .
H28C H 0.1159(9) 0.9636(36) 0.3488(13) 0.088 Uiso 1 calc R .
C29 C 0.1333(7) 0.9169(7) 0.4428(3) 0.052(2) Uani 1 d . .
H29A H 0.1219(43) 0.8661(9) 0.4701(7) 0.078 Uiso 1 calc R .
H29B H 0.0651(23) 0.9510(37) 0.4332(7) 0.078 Uiso 1 calc R .
H29C H 0.1831(22) 0.9687(31) 0.4518(14) 0.078 Uiso 1 calc R .
C30 C -0.0316(6) 0.7075(6) 0.2732(3) 0.041(2) Uani 1 d . .
H30A H 0.0216(6) 0.6924(6) 0.2479(3) 0.049 Uiso 1 calc R .
C31 C -0.0456(6) 0.8220(7) 0.2711(3) 0.047(2) Uani 1 d . .
H31A H 0.0227(11) 0.8527(7) 0.2777(19) 0.071 Uiso 1 calc R .
H31B H -0.0984(32) 0.8403(7) 0.2951(13) 0.071 Uiso 1 calc R .
H31C H -0.0703(42) 0.8483(8) 0.2391(7) 0.071 Uiso 1 calc R .
C32 C -0.1349(7) 0.6557(8) 0.2609(4) 0.063(3) Uani 1 d . .
H32A H -0.1213(14) 0.5812(11) 0.2600(23) 0.095 Uiso 1 calc R .
H32B H -0.1603(28) 0.6849(36) 0.2294(11) 0.095 Uiso 1 calc R .
H32C H -0.1891(17) 0.6677(43) 0.2852(13) 0.095 Uiso 1 calc R .
B1 B 0.2385(7) 0.8602(7) -0.0911(3) 0.037(2) Uani 1 d . .
C101 C 0.3168(8) 0.7746(6) -0.0607(3) 0.052(2) Uani 1 d . .
C102 C 0.4284(9) 0.7799(8) -0.0635(4) 0.076(4) Uani 1 d . .
H10D H 0.4536(9) 0.8361(8) -0.0839(4) 0.091 Uiso 1 calc R .
C103 C 0.5077(12) 0.7172(10) -0.0415(5) 0.089(4) Uani 1 d . .
H10E H 0.5820(12) 0.7252(10) -0.0468(5) 0.107 Uiso 1 calc R .
C104 C 0.4664(13) 0.6465(10) -0.0128(4) 0.088(4) Uani 1 d . .
H10F H 0.5178(13) 0.6023(10) 0.0040(4) 0.106 Uiso 1 calc R .
C105 C 0.3654(14) 0.6227(8) -0.0018(4) 0.090(4) Uani 1 d . .
H10G H 0.3469(14) 0.5668(8) 0.0206(4) 0.108 Uiso 1 calc R .
C106 C 0.2812(12) 0.6950(7) -0.0291(3) 0.086(4) Uani 1 d . .
H10H H 0.2071(12) 0.6848(7) -0.0243(3) 0.103 Uiso 1 calc R .
C107 C 0.1131(6) 0.8342(6) -0.0809(3) 0.038(2) Uani 1 d . .
C108 C 0.0502(6) 0.8827(6) -0.0476(3) 0.041(2) Uani 1 d . .
H10I H 0.0791(6) 0.9383(6) -0.0324(3) 0.049 Uiso 1 calc R .
C109 C -0.0529(7) 0.8529(7) -0.0358(3) 0.049(2) Uani 1 d . .
H10J H -0.0933(7) 0.8884(7) -0.0133(3) 0.058 Uiso 1 calc R .
C110 C -0.0961(7) 0.7721(7) -0.0568(3) 0.058(2) Uani 1 d . .
H11B H -0.1656(7) 0.7498(7) -0.0481(3) 0.070 Uiso 1 calc R .
C111 C -0.0378(8) 0.7236(8) -0.0905(4) 0.072(3) Uani 1 d . .
H11C H -0.0676(8) 0.6688(8) -0.1059(4) 0.086 Uiso 1 calc R .
C112 C 0.0641(8) 0.7548(7) -0.1018(3) 0.061(3) Uani 1 d . .
H11D H 0.1029(8) 0.7201(7) -0.1251(3) 0.073 Uiso 1 calc R .
C113 C 0.2660(6) 0.9761(6) -0.0747(2) 0.033(2) Uani 1 d . .
C114 C 0.2196(6) 1.0677(6) -0.0978(3) 0.049(2) Uani 1 d . .
H11E H 0.1741(6) 1.0620(6) -0.1244(3) 0.058 Uiso 1 calc R .
C115 C 0.2373(6) 1.1651(6) -0.0834(3) 0.048(2) Uani 1 d . .
H11F H 0.2037(6) 1.2240(6) -0.1000(3) 0.058 Uiso 1 calc R .
C116 C 0.3018(7) 1.1772(6) -0.0460(3) 0.045(2) Uani 1 d . .
H11G H 0.3139(7) 1.2443(6) -0.0364(3) 0.054 Uiso 1 calc R .
C117 C 0.3501(8) 1.0911(7) -0.0215(3) 0.053(2) Uani 1 d . .
H11H H 0.3960(8) 1.0985(7) 0.0048(3) 0.064 Uiso 1 calc R .
C118 C 0.3305(7) 0.9928(6) -0.0362(3) 0.041(2) Uani 1 d . .
H11I H 0.3631(7) 0.9345(6) -0.0187(3) 0.049 Uiso 1 calc R .
C119 C 0.2611(6) 0.8568(5) -0.1495(3) 0.033(2) Uani 1 d . .
C120 C 0.3438(6) 0.8016(5) -0.1705(3) 0.036(2) Uani 1 d . .
H12D H 0.3891(6) 0.7574(5) -0.1503(3) 0.043 Uiso 1 calc R .
C121 C 0.3623(6) 0.8087(6) -0.2196(3) 0.043(2) Uani 1 d . .
H12E H 0.4208(6) 0.7707(6) -0.2317(3) 0.052 Uiso 1 calc R .
C122 C 0.2988(7) 0.8690(6) -0.2510(3) 0.045(2) Uani 1 d . .
H12F H 0.3138(7) 0.8758(6) -0.2844(3) 0.054 Uiso 1 calc R .
C123 C 0.2116(7) 0.9195(6) -0.2320(3) 0.048(2) Uani 1 d . .
H12G H 0.1642(7) 0.9598(6) -0.2529(3) 0.058 Uiso 1 calc R .
C124 C 0.1924(6) 0.9122(6) -0.1831(3) 0.039(2) Uani 1 d . .
H12H H 0.1303(6) 0.9458(6) -0.1716(3) 0.047 Uiso 1 calc R .
B2 B 0.7232(6) 0.7445(6) 0.4772(3) 0.026(2) Uani 1 d . .
C201 C 0.7847(5) 0.7584(5) 0.5281(2) 0.0243(14) Uani 1 d . .
C202 C 0.8966(5) 0.7643(5) 0.5302(3) 0.033(2) Uani 1 d . .
H20C H 0.9365(5) 0.7585(5) 0.5015(3) 0.040 Uiso 1 calc R .
C203 C 0.9505(6) 0.7780(5) 0.5714(3) 0.039(2) Uani 1 d . .
H20D H 1.0261(6) 0.7808(5) 0.5709(3) 0.046 Uiso 1 calc R .
C204 C 0.8951(7) 0.7878(5) 0.6139(3) 0.044(2) Uani 1 d . .
H20E H 0.9323(7) 0.7985(5) 0.6424(3) 0.053 Uiso 1 calc R .
C205 C 0.7861(7) 0.7820(5) 0.6142(3) 0.039(2) Uani 1 d . .
H20F H 0.7471(7) 0.7881(5) 0.6430(3) 0.047 Uiso 1 calc R .
C206 C 0.7333(6) 0.7671(5) 0.5719(2) 0.029(2) Uani 1 d . .
H20G H 0.6578(6) 0.7626(5) 0.5729(2) 0.034 Uiso 1 calc R .
C207 C 0.7518(5) 0.8438(5) 0.4375(2) 0.0252(14) Uani 1 d . .
C208 C 0.8028(6) 0.9311(5) 0.4509(3) 0.038(2) Uani 1 d . .
H20H H 0.8222(6) 0.9331(5) 0.4835(3) 0.046 Uiso 1 calc R .
C209 C 0.8266(7) 1.0151(6) 0.4188(3) 0.046(2) Uani 1 d . .
H20I H 0.8609(7) 1.0728(6) 0.4298(3) 0.055 Uiso 1 calc R .
C210 C 0.8008(6) 1.0149(6) 0.3714(3) 0.042(2) Uani 1 d . .
H21C H 0.8188(6) 1.0710(6) 0.3491(3) 0.050 Uiso 1 calc R .
C211 C 0.7483(6) 0.9317(6) 0.3570(3) 0.036(2) Uani 1 d . .
H21D H 0.7280(6) 0.9309(6) 0.3244(3) 0.043 Uiso 1 calc R .
C212 C 0.7244(5) 0.8487(5) 0.3893(2) 0.029(2) Uani 1 d . .
H21E H 0.6877(5) 0.7926(5) 0.3781(2) 0.035 Uiso 1 calc R .
C213 C 0.5924(5) 0.7481(5) 0.4864(2) 0.0224(14) Uani 1 d . .
C214 C 0.5320(5) 0.8401(5) 0.4836(2) 0.032(2) Uani 1 d . .
H21F H 0.5653(5) 0.9026(5) 0.4727(2) 0.038 Uiso 1 calc R .
C215 C 0.4247(6) 0.8435(6) 0.4963(3) 0.037(2) Uani 1 d . .
H21G H 0.3864(6) 0.9079(6) 0.4936(3) 0.044 Uiso 1 calc R .
C216 C 0.3732(5) 0.7559(6) 0.5127(2) 0.036(2) Uani 1 d . .
H21H H 0.3005(5) 0.7590(6) 0.5223(2) 0.043 Uiso 1 calc R .
C217 C 0.4297(5) 0.6624(5) 0.5150(2) 0.0281(15) Uani 1 d . .
H21I H 0.3953(5) 0.6002(5) 0.5255(2) 0.034 Uiso 1 calc R .
C218 C 0.5369(5) 0.6595(5) 0.5020(2) 0.0263(15) Uani 1 d . .
H21J H 0.5739(5) 0.5946(5) 0.5038(2) 0.032 Uiso 1 calc R .
C219 C 0.7592(5) 0.6336(5) 0.4559(2) 0.0247(14) Uani 1 d . .
C220 C 0.7072(5) 0.5976(5) 0.4166(2) 0.028(2) Uani 1 d . .
H22B H 0.6483(5) 0.6371(5) 0.4030(2) 0.033 Uiso 1 calc R .
C221 C 0.7376(5) 0.5068(5) 0.3966(3) 0.031(2) Uani 1 d . .
H22C H 0.7008(5) 0.4863(5) 0.3695(3) 0.037 Uiso 1 calc R .
C222 C 0.8225(6) 0.4458(5) 0.4165(3) 0.035(2) Uani 1 d . .
H22D H 0.8450(6) 0.3845(5) 0.4028(3) 0.042 Uiso 1 calc R .
C223 C 0.8725(6) 0.4760(5) 0.4560(3) 0.033(2) Uani 1 d . .
H22E H 0.9287(6) 0.4342(5) 0.4707(3) 0.039 Uiso 1 calc R .
C224 C 0.8413(5) 0.5670(5) 0.4746(2) 0.030(2) Uani 1 d . .
H22F H 0.8779(5) 0.5859(5) 0.5020(2) 0.035 Uiso 1 calc R .
O31 O 0.4343(6) 0.1424(6) 0.3113(2) 0.071(2) Uani 1 d . .
C34 C 0.4805(8) 0.0476(8) 0.3845(4) 0.070(3) Uani 1 d . .
H34A H 0.4343(44) -0.0043(24) 0.3727(11) 0.104 Uiso 1 calc R .
H34B H 0.4514(52) 0.0700(12) 0.4146(8) 0.104 Uiso 1 calc R .
H34C H 0.5523(11) 0.0174(33) 0.3902(18) 0.104 Uiso 1 calc R .
C35 C 0.4859(7) 0.1385(8) 0.3480(3) 0.055(2) Uani 1 d . .
C36 C 0.5550(8) 0.2243(7) 0.3590(3) 0.060(3) Uani 1 d . .
H36A H 0.5600(41) 0.2739(26) 0.3307(8) 0.090 Uiso 1 calc R .
H36B H 0.6263(16) 0.1966(9) 0.3678(22) 0.090 Uiso 1 calc R .
H36C H 0.5242(27) 0.2591(31) 0.3858(15) 0.090 Uiso 1 calc R .
O41 O -0.2060(23) 0.5581(16) -0.0004(9) 0.142(8) Uani 0.50 d P -1
C41 C -0.0642(29) 0.4731(21) -0.0306(9) 0.107(10) Uani 0.50 d P -1
H41A H -0.1181(65) 0.4646(136) -0.0550(43) 0.161 Uiso 0.50 calc PR -1
H41B H -0.0443(162) 0.4054(58) -0.0144(15) 0.161 Uiso 0.50 calc PR -1
H41C H -0.0010(104) 0.5045(83) -0.0458(56) 0.161 Uiso 0.50 calc PR -1
C42 C -0.1067(26) 0.5383(20) 0.0037(12) 0.093(8) Uani 0.50 d P -1
C43 C -0.0524(35) 0.5693(26) 0.0388(10) 0.133(13) Uani 0.50 d P -1
H43A H -0.0964(77) 0.5659(195) 0.0679(26) 0.200 Uiso 0.50 calc PR -1
H43B H -0.0310(186) 0.6407(75) 0.0307(41) 0.200 Uiso 0.50 calc PR -1
H43C H 0.0114(113) 0.5247(129) 0.0444(63) 0.200 Uiso 0.50 calc PR -1
Cl51 Cl 0.5542(4) 0.5309(4) 0.11129(13) 0.143(2) Uani 1 d . .
C51 C 0.6800(11) 0.4830(12) 0.1160(6) 0.124(6) Uani 1 d . .
H51A H 0.6770(11) 0.4109(12) 0.1305(6) 0.149 Uiso 1 calc R .
H51B H 0.7088(11) 0.4801(12) 0.0831(6) 0.149 Uiso 1 calc R .
Cl52 Cl 0.7650(5) 0.5430(4) 0.1465(2) 0.182(3) Uani 1 d . .
Cl61 Cl 0.0096(3) 0.2984(3) 0.25363(13) 0.0998(10) Uani 1 d . .
C61 C -0.1219(7) 0.3352(8) 0.2389(3) 0.060(2) Uani 1 d . .
H61A H -0.1563(7) 0.2807(8) 0.2222(3) 0.072 Uiso 1 calc R .
H61B H -0.1238(7) 0.4000(8) 0.2175(3) 0.072 Uiso 1 calc R .
Cl62 Cl -0.1889(3) 0.3537(3) 0.2932(2) 0.136(2) Uani 1 d . .
Cl71 Cl 0.3995(3) 0.3918(2) 0.25936(11) 0.0826(8) Uani 1 d . .
C71 C 0.4490(10) 0.5090(9) 0.2330(4) 0.084(3) Uani 1 d . .
H71A H 0.4604(10) 0.5037(9) 0.1983(4) 0.101 Uiso 1 calc R .
H71B H 0.3960(10) 0.5656(9) 0.2368(4) 0.101 Uiso 1 calc R .
Cl72 Cl 0.5698(3) 0.5376(3) 0.25973(15) 0.1061(11) Uani 1 d . .
Cl81 Cl 0.2568(3) 0.4921(2) 0.13172(11) 0.0846(9) Uani 1 d . .
C81 C 0.1749(9) 0.5032(9) 0.1830(4) 0.074(3) Uani 1 d . .
H81A H 0.1761(9) 0.4362(9) 0.2027(4) 0.089 Uiso 1 calc R .
H81B H 0.2046(9) 0.5556(9) 0.2025(4) 0.089 Uiso 1 calc R .
Cl82 Cl 0.0434(2) 0.5383(2) 0.16829(10) 0.0774(8) Uani 1 d . .

loop_
_atom_type_symbol
_atom_type_description
_atom_type_scat_dispersion_real
_atom_type_scat_dispersion_imag
_atom_type_scat_source
C C 0.0033 0.0016 'International Tables Vol C Tables 4.2.6.8 and 6.1.1.4'
H H 0.0000 0.0000 'International Tables Vol C Tables 4.2.6.8 and 6.1.1.4'
B B 0.0013 0.0007 'International Tables Vol C Tables 4.2.6.8 and 6.1.1.4'
N N 0.0061 0.0033 'International Tables Vol C Tables 4.2.6.8 and 6.1.1.4'
O O 0.0106 0.0060 'International Tables Vol C Tables 4.2.6.8 and 6.1.1.4'
Cl Cl 0.1484 0.1585 'International Tables Vol C Tables 4.2.6.8 and 6.1.1.4'
Cu Cu 0.3201 1.2651 'International Tables Vol C Tables 4.2.6.8 and 6.1.1.4'

loop_
_geom_angle_atom_site_label_1
_geom_angle_atom_site_label_2
_geom_angle_atom_site_label_3
_geom_angle
_geom_angle_site_symmetry_1
_geom_angle_site_symmetry_3
_geom_angle_publ_flag
O2 Cu1 N2 176.1(2) . . ?
O2 Cu1 N3 93.1(2) . . ?
N2 Cu1 N3 88.3(3) . . ?
O2 Cu1 N1 95.3(2) . . ?
N2 Cu1 N1 87.4(3) . . ?
N3 Cu1 N1 114.0(3) . . ?
O3 Cu2 N5 175.5(2) . . ?
O3 Cu2 N4 92.3(2) . . ?
N5 Cu2 N4 88.4(2) . . ?
O3 Cu2 N6 96.1(2) . . ?
N5 Cu2 N6 87.7(2) . . ?
N4 Cu2 N6 113.0(2) . . ?
O3 Cu2 O1 59.5(2) . . ?
N5 Cu2 O1 117.0(2) . . ?
N4 Cu2 O1 130.6(2) . . ?
N6 Cu2 O1 109.9(2) . . ?
O3 Cu2 C33 30.1(2) . . ?
N5 Cu2 C33 146.2(2) . . ?
N4 Cu2 C33 113.0(2) . . ?
N6 Cu2 C33 105.8(2) . . ?
O1 Cu2 C33 29.4(2) . . ?
O1 C33 O3 119.9(6) . . ?
O1 C33 O2 121.4(6) . . ?
O3 C33 O2 118.7(6) . . ?
O1 C33 Cu2 70.7(4) . . ?
O3 C33 Cu2 49.2(3) . . ?
O2 C33 Cu2 167.8(5) . . ?
C33 O1 Cu2 79.9(4) . . ?
C33 O2 Cu1 102.7(4) . . ?
C33 O3 Cu2 100.7(4) . . ?
C1 N1 C7 111.6(6) . . ?
C1 N1 C8 111.4(6) . . ?
C7 N1 C8 110.3(6) . . ?
C1 N1 Cu1 107.6(5) . . ?
C7 N1 Cu1 102.1(5) . . ?
C8 N1 Cu1 113.5(4) . . ?
N1 C1 C2 110.8(6) . . ?
N2 C2 C1 111.4(7) . . ?
C2 N2 C11 111.6(7) . . ?
C2 N2 C3 110.4(7) . . ?
C11 N2 C3 108.8(7) . . ?
C2 N2 Cu1 105.2(5) . . ?
C11 N2 Cu1 115.8(5) . . ?
C3 N2 Cu1 104.8(5) . . ?
C4 C3 N2 111.8(7) . . ?
N3 C4 C3 112.3(7) . . ?
C14 N3 C4 111.6(6) . . ?
C14 N3 C5 108.1(6) . . ?
C4 N3 C5 112.4(6) . . ?
C14 N3 Cu1 113.4(5) . . ?
C4 N3 Cu1 107.3(5) . . ?
C5 N3 Cu1 103.9(4) . . ?
N3 C5 C6 117.3(7) . . ?
C7 C6 C5 120.7(7) . . ?
N1 C7 C6 117.5(7) . . ?
N1 C8 C10 112.4(6) . . ?
N1 C8 C9 113.3(7) . . ?
C10 C8 C9 110.2(7) . . ?
C13 C11 N2 111.2(7) . . ?
C13 C11 C12 110.0(8) . . ?
N2 C11 C12 112.6(8) . . ?
N3 C14 C15 111.5(7) . . ?
N3 C14 C16 113.8(7) . . ?
C15 C14 C16 109.4(7) . . ?
C23 N4 C17 112.0(6) . . ?
C23 N4 C24 109.1(5) . . ?
C17 N4 C24 110.8(5) . . ?
C23 N4 Cu2 104.1(4) . . ?
C17 N4 Cu2 107.5(4) . . ?
C24 N4 Cu2 113.2(4) . . ?
N4 C17 C18 111.7(5) . . ?
C17 C18 N5 112.2(6) . . ?
C27 N5 C19 112.5(5) . . ?
C27 N5 C18 110.3(6) . . ?
C19 N5 C18 109.0(5) . . ?
C27 N5 Cu2 115.3(4) . . ?
C19 N5 Cu2 104.6(4) . . ?
C18 N5 Cu2 104.6(4) . . ?
C20 C19 N5 112.9(6) . . ?
N6 C20 C19 111.2(5) . . ?
C21 N6 C20 111.2(5) . . ?
C21 N6 C30 110.8(6) . . ?
C20 N6 C30 112.2(5) . . ?
C21 N6 Cu2 102.1(4) . . ?
C20 N6 Cu2 106.8(4) . . ?
C30 N6 Cu2 113.2(4) . . ?
N6 C21 C22 117.7(6) . . ?
C21 C22 C23 120.4(6) . . ?
N4 C23 C22 118.7(6) . . ?
N4 C24 C26 111.5(6) . . ?
N4 C24 C25 113.2(6) . . ?
C26 C24 C25 111.7(6) . . ?
C28 C27 N5 112.2(7) . . ?
C28 C27 C29 109.7(7) . . ?
N5 C27 C29 115.2(7) . . ?
C31 C30 N6 111.9(6) . . ?
C31 C30 C32 111.8(7) . . ?
N6 C30 C32 112.4(7) . . ?
C107 B1 C101 110.5(7) . . ?
C107 B1 C113 110.9(6) . . ?
C101 B1 C113 108.0(6) . . ?
C107 B1 C119 107.9(6) . . ?
C101 B1 C119 109.8(6) . . ?
C113 B1 C119 109.6(6) . . ?
C106 C101 C102 113.9(9) . . ?
C106 C101 B1 124.5(10) . . ?
C102 C101 B1 121.5(8) . . ?
C103 C102 C101 131.0(12) . . ?
C104 C103 C102 110.2(14) . . ?
C103 C104 C105 132.8(15) . . ?
C104 C105 C106 113.7(11) . . ?
C101 C106 C105 118.4(12) . . ?
C112 C107 C108 114.8(7) . . ?
C112 C107 B1 121.7(7) . . ?
C108 C107 B1 123.3(7) . . ?
C109 C108 C107 122.7(8) . . ?
C110 C109 C108 119.8(8) . . ?
C109 C110 C111 119.4(8) . . ?
C110 C111 C112 119.8(9) . . ?
C111 C112 C107 123.5(9) . . ?
C118 C113 C114 113.8(7) . . ?
C118 C113 B1 124.1(7) . . ?
C114 C113 B1 122.0(7) . . ?
C115 C114 C113 123.2(8) . . ?
C116 C115 C114 120.7(8) . . ?
C115 C116 C117 119.5(8) . . ?
C116 C117 C118 119.2(8) . . ?
C113 C118 C117 123.6(8) . . ?
C120 C119 C124 113.7(7) . . ?
C120 C119 B1 126.2(7) . . ?
C124 C119 B1 120.1(6) . . ?
C121 C120 C119 122.9(7) . . ?
C122 C121 C120 121.9(7) . . ?
C121 C122 C123 117.1(7) . . ?
C124 C123 C122 121.1(8) . . ?
C123 C124 C119 122.9(7) . . ?
C201 B2 C219 110.9(5) . . ?
C201 B2 C213 109.1(5) . . ?
C219 B2 C213 109.6(5) . . ?
C201 B2 C207 109.2(5) . . ?
C219 B2 C207 110.3(5) . . ?
C213 B2 C207 107.5(5) . . ?
C206 C201 C202 114.2(6) . . ?
C206 C201 B2 124.5(6) . . ?
C202 C201 B2 121.3(6) . . ?
C203 C202 C201 123.2(7) . . ?
C202 C203 C204 120.2(7) . . ?
C205 C204 C203 119.3(7) . . ?
C204 C205 C206 119.3(7) . . ?
C205 C206 C201 123.8(7) . . ?
C212 C207 C208 114.2(6) . . ?
C212 C207 B2 123.7(6) . . ?
C208 C207 B2 122.0(6) . . ?
C209 C208 C207 123.3(7) . . ?
C210 C209 C208 120.3(7) . . ?
C209 C210 C211 118.3(7) . . ?
C210 C211 C212 120.8(7) . . ?
C211 C212 C207 123.0(7) . . ?
C214 C213 C218 115.2(6) . . ?
C214 C213 B2 122.7(6) . . ?
C218 C213 B2 121.9(6) . . ?
C215 C214 C213 122.3(7) . . ?
C216 C215 C214 121.2(7) . . ?
C215 C216 C217 118.4(6) . . ?
C216 C217 C218 120.0(7) . . ?
C217 C218 C213 122.9(6) . . ?
C224 C219 C220 113.7(6) . . ?
C224 C219 B2 124.8(6) . . ?
C220 C219 B2 121.6(6) . . ?
C221 C220 C219 123.3(6) . . ?
C220 C221 C222 119.7(7) . . ?
C223 C222 C221 118.9(7) . . ?
C222 C223 C224 119.9(7) . . ?
C223 C224 C219 124.5(7) . . ?
O31 C35 C36 121.5(9) . . ?
O31 C35 C34 121.1(10) . . ?
C36 C35 C34 117.4(9) . . ?
O41 C42 C43 121.4(38) . . ?
O41 C42 C41 114.3(34) . . ?
C43 C42 C41 124.1(33) . . ?
Cl52 C51 Cl51 118.2(8) . . ?
Cl61 C61 Cl62 106.8(5) . . ?
Cl72 C71 Cl71 110.7(6) . . ?
Cl82 C81 Cl81 112.7(6) . . ?

loop_
_geom_bond_atom_site_label_1
_geom_bond_atom_site_label_2
_geom_bond_distance
_geom_bond_site_symmetry_2
_geom_bond_publ_flag
Cu1 O2 1.939(5) . ?
Cu1 N2 2.030(6) . ?
Cu1 N3 2.038(6) . ?
Cu1 N1 2.053(6) . ?
Cu2 O3 1.940(5) . ?
Cu2 N5 2.018(5) . ?
Cu2 N4 2.041(5) . ?
Cu2 N6 2.088(6) . ?
Cu2 O1 2.415(6) . ?
Cu2 C33 2.519(6) . ?
C33 O1 1.255(8) . ?
C33 O3 1.287(8) . ?
C33 O2 1.294(8) . ?
N1 C1 1.501(9) . ?
N1 C7 1.505(10) . ?
N1 C8 1.506(10) . ?
C1 C2 1.532(12) . ?
C2 N2 1.482(10) . ?
N2 C11 1.507(11) . ?
N2 C3 1.510(11) . ?
C3 C4 1.506(12) . ?
C4 N3 1.501(10) . ?
N3 C14 1.500(10) . ?
N3 C5 1.506(10) . ?
C5 C6 1.520(11) . ?
C6 C7 1.509(12) . ?
C8 C10 1.518(11) . ?
C8 C9 1.534(11) . ?
C11 C13 1.506(13) . ?
C11 C12 1.541(12) . ?
C14 C15 1.509(12) . ?
C14 C16 1.533(11) . ?
N4 C23 1.487(9) . ?
N4 C17 1.488(8) . ?
N4 C24 1.504(8) . ?
C17 C18 1.508(10) . ?
C18 N5 1.512(9) . ?
N5 C27 1.502(9) . ?
N5 C19 1.508(9) . ?
C19 C20 1.501(10) . ?
C20 N6 1.500(8) . ?
N6 C21 1.490(9) . ?
N6 C30 1.517(9) . ?
C21 C22 1.493(11) . ?
C22 C23 1.532(10) . ?
C24 C26 1.510(10) . ?
C24 C25 1.541(10) . ?
C27 C28 1.483(12) . ?
C27 C29 1.509(10) . ?
C30 C31 1.488(11) . ?
C30 C32 1.530(11) . ?
B1 C107 1.637(12) . ?
B1 C101 1.647(11) . ?
B1 C113 1.656(11) . ?
B1 C119 1.662(11) . ?
C101 C106 1.384(14) . ?
C101 C102 1.404(15) . ?
C102 C103 1.380(14) . ?
C103 C104 1.29(2) . ?
C104 C105 1.34(2) . ?
C105 C106 1.55(2) . ?
C107 C112 1.387(11) . ?
C107 C108 1.399(11) . ?
C108 C109 1.390(11) . ?
C109 C110 1.372(12) . ?
C110 C111 1.376(13) . ?
C111 C112 1.379(13) . ?
C113 C118 1.388(10) . ?
C113 C114 1.416(11) . ?
C114 C115 1.384(11) . ?
C115 C116 1.350(12) . ?
C116 C117 1.387(12) . ?
C117 C118 1.402(11) . ?
C119 C120 1.401(10) . ?
C119 C124 1.416(10) . ?
C120 C121 1.388(11) . ?
C121 C122 1.371(11) . ?
C122 C123 1.388(11) . ?
C123 C124 1.386(10) . ?
B2 C201 1.650(10) . ?
B2 C219 1.657(10) . ?
B2 C213 1.660(9) . ?
B2 C207 1.674(10) . ?
C201 C206 1.397(9) . ?
C201 C202 1.409(9) . ?
C202 C203 1.368(10) . ?
C203 C204 1.390(11) . ?
C204 C205 1.371(11) . ?
C205 C206 1.390(10) . ?
C207 C212 1.389(9) . ?
C207 C208 1.396(9) . ?
C208 C209 1.391(10) . ?
C209 C210 1.368(11) . ?
C210 C211 1.373(11) . ?
C211 C212 1.386(10) . ?
C213 C214 1.394(9) . ?
C213 C218 1.398(9) . ?
C214 C215 1.392(10) . ?
C215 C216 1.368(11) . ?
C216 C217 1.386(10) . ?
C217 C218 1.391(9) . ?
C219 C224 1.401(9) . ?
C219 C220 1.401(9) . ?
C220 C221 1.393(9) . ?
C221 C222 1.398(10) . ?
C222 C223 1.367(10) . ?
C223 C224 1.380(10) . ?
O31 C35 1.216(10) . ?
C34 C35 1.497(13) . ?
C35 C36 1.484(13) . ?
O41 C42 1.27(3) . ?
C41 C42 1.43(4) . ?
C42 C43 1.30(4) . ?
Cl51 C51 1.682(13) . ?
C51 Cl52 1.626(13) . ?
Cl61 C61 1.747(10) . ?
C61 Cl62 1.766(10) . ?
Cl71 C71 1.762(11) . ?
C71 Cl72 1.757(13) . ?
Cl81 C81 1.776(11) . ?
C81 Cl82 1.740(11) . ?

loop_
_geom_torsion_atom_site_label_1
_geom_torsion_atom_site_label_2
_geom_torsion_atom_site_label_3
_geom_torsion_atom_site_label_4
_geom_torsion
_geom_torsion_site_symmetry_1
_geom_torsion_site_symmetry_2
_geom_torsion_site_symmetry_3
_geom_torsion_site_symmetry_4
_geom_torsion_publ_flag
O3 Cu2 C33 O1 177.0(6) . . . . ?
N5 Cu2 C33 O1 -7.8(6) . . . . ?
N4 Cu2 C33 O1 -133.3(4) . . . . ?
N6 Cu2 C33 O1 102.6(4) . . . . ?
O1 Cu2 C33 O1 0.000(3) . . . . ?
O3 Cu2 C33 O3 0.000(3) . . . . ?
N5 Cu2 C33 O3 175.2(4) . . . . ?
N4 Cu2 C33 O3 49.7(4) . . . . ?
N6 Cu2 C33 O3 -74.4(4) . . . . ?
O1 Cu2 C33 O3 -177.0(6) . . . . ?
O3 Cu2 C33 O2 -2.0(20) . . . . ?
N5 Cu2 C33 O2 173.2(20) . . . . ?
N4 Cu2 C33 O2 47.7(22) . . . . ?
N6 Cu2 C33 O2 -76.4(22) . . . . ?
O1 Cu2 C33 O2 -179.0(24) . . . . ?
O3 C33 O1 Cu2 2.6(5) . . . . ?
O2 C33 O1 Cu2 179.8(6) . . . . ?
Cu2 C33 O1 Cu2 0.000(1) . . . . ?
O3 Cu2 O1 C33 -1.8(4) . . . . ?
N5 Cu2 O1 C33 175.1(4) . . . . ?
N4 Cu2 O1 C33 61.9(4) . . . . ?
N6 Cu2 O1 C33 -87.0(4) . . . . ?
C33 Cu2 O1 C33 0.000(2) . . . . ?
O1 C33 O2 Cu1 1.3(7) . . . . ?
O3 C33 O2 Cu1 178.5(5) . . . . ?
Cu2 C33 O2 Cu1 -179.8(20) . . . . ?
N2 Cu1 O2 C33 -21.3(38) . . . . ?
N3 Cu1 O2 C33 -132.8(4) . . . . ?
N1 Cu1 O2 C33 112.7(4) . . . . ?
O1 C33 O3 Cu2 -3.3(7) . . . . ?
O2 C33 O3 Cu2 179.5(5) . . . . ?
Cu2 C33 O3 Cu2 0.000(1) . . . . ?
N5 Cu2 O3 C33 -36.5(29) . . . . ?
N4 Cu2 O3 C33 -135.4(4) . . . . ?
N6 Cu2 O3 C33 111.2(4) . . . . ?
O1 Cu2 O3 C33 1.7(3) . . . . ?
C33 Cu2 O3 C33 0.000(2) . . . . ?
O2 Cu1 N1 C1 -178.7(5) . . . . ?
N2 Cu1 N1 C1 -1.5(5) . . . . ?
N3 Cu1 N1 C1 85.5(6) . . . . ?
O2 Cu1 N1 C7 63.7(5) . . . . ?
N2 Cu1 N1 C7 -119.1(5) . . . . ?
N3 Cu1 N1 C7 -32.1(5) . . . . ?
O2 Cu1 N1 C8 -55.0(5) . . . . ?
N2 Cu1 N1 C8 122.3(5) . . . . ?
N3 Cu1 N1 C8 -150.7(5) . . . . ?
C7 N1 C1 C2 136.0(7) . . . . ?
C8 N1 C1 C2 -100.3(8) . . . . ?
Cu1 N1 C1 C2 24.7(8) . . . . ?
N1 C1 C2 N2 -45.9(10) . . . . ?
C1 C2 N2 C11 168.2(7) . . . . ?
C1 C2 N2 C3 -70.7(9) . . . . ?
C1 C2 N2 Cu1 41.9(8) . . . . ?
O2 Cu1 N2 C2 112.1(36) . . . . ?
N3 Cu1 N2 C2 -136.1(5) . . . . ?
N1 Cu1 N2 C2 -22.1(5) . . . . ?
O2 Cu1 N2 C11 -11.5(40) . . . . ?
N3 Cu1 N2 C11 100.2(6) . . . . ?
N1 Cu1 N2 C11 -145.7(7) . . . . ?
O2 Cu1 N2 C3 -131.4(35) . . . . ?
N3 Cu1 N2 C3 -19.7(5) . . . . ?
N1 Cu1 N2 C3 94.4(6) . . . . ?
C2 N2 C3 C4 151.5(7) . . . . ?
C11 N2 C3 C4 -85.8(9) . . . . ?
Cu1 N2 C3 C4 38.7(8) . . . . ?
N2 C3 C4 N3 -43.8(10) . . . . ?
C3 C4 N3 C14 149.5(7) . . . . ?
C3 C4 N3 C5 -88.9(9) . . . . ?
C3 C4 N3 Cu1 24.7(8) . . . . ?
O2 Cu1 N3 C14 50.6(5) . . . . ?
N2 Cu1 N3 C14 -125.8(5) . . . . ?
N1 Cu1 N3 C14 147.7(5) . . . . ?
O2 Cu1 N3 C4 174.2(5) . . . . ?
N2 Cu1 N3 C4 -2.2(5) . . . . ?
N1 Cu1 N3 C4 -88.6(5) . . . . ?
O2 Cu1 N3 C5 -66.6(5) . . . . ?
N2 Cu1 N3 C5 117.0(5) . . . . ?
N1 Cu1 N3 C5 30.6(5) . . . . ?
C14 N3 C5 C6 -165.1(7) . . . . ?
C4 N3 C5 C6 71.4(9) . . . . ?
Cu1 N3 C5 C6 -44.3(8) . . . . ?
N3 C5 C6 C7 70.3(10) . . . . ?
C1 N1 C7 C6 -66.5(9) . . . . ?
C8 N1 C7 C6 169.1(6) . . . . ?
Cu1 N1 C7 C6 48.2(7) . . . . ?
C5 C6 C7 N1 -73.5(10) . . . . ?
C1 N1 C8 C10 56.9(8) . . . . ?
C7 N1 C8 C10 -178.7(6) . . . . ?
Cu1 N1 C8 C10 -64.8(7) . . . . ?
C1 N1 C8 C9 -68.9(8) . . . . ?
C7 N1 C8 C9 55.6(8) . . . . ?
Cu1 N1 C8 C9 169.5(5) . . . . ?
C2 N2 C11 C13 -75.9(9) . . . . ?
C3 N2 C11 C13 162.1(7) . . . . ?
Cu1 N2 C11 C13 44.4(9) . . . . ?
C2 N2 C11 C12 48.0(11) . . . . ?
C3 N2 C11 C12 -74.0(10) . . . . ?
Cu1 N2 C11 C12 168.3(7) . . . . ?
C4 N3 C14 C15 -69.8(8) . . . . ?
C5 N3 C14 C15 166.1(7) . . . . ?
Cu1 N3 C14 C15 51.5(8) . . . . ?
C4 N3 C14 C16 54.5(9) . . . . ?
C5 N3 C14 C16 -69.6(9) . . . . ?
Cu1 N3 C14 C16 175.8(6) . . . . ?
O3 Cu2 N4 C23 -68.5(4) . . . . ?
N5 Cu2 N4 C23 115.9(4) . . . . ?
N6 Cu2 N4 C23 29.1(5) . . . . ?
O1 Cu2 N4 C23 -119.1(4) . . . . ?
C33 Cu2 N4 C23 -91.0(4) . . . . ?
O3 Cu2 N4 C17 172.6(4) . . . . ?
N5 Cu2 N4 C17 -3.0(4) . . . . ?
N6 Cu2 N4 C17 -89.9(4) . . . . ?
O1 Cu2 N4 C17 122.0(4) . . . . ?
C33 Cu2 N4 C17 150.0(4) . . . . ?
O3 Cu2 N4 C24 49.9(5) . . . . ?
N5 Cu2 N4 C24 -125.7(5) . . . . ?
N6 Cu2 N4 C24 147.5(4) . . . . ?
O1 Cu2 N4 C24 -0.7(6) . . . . ?
C33 Cu2 N4 C24 27.3(5) . . . . ?
C23 N4 C17 C18 -88.4(7) . . . . ?
C24 N4 C17 C18 149.5(6) . . . . ?
Cu2 N4 C17 C18 25.4(7) . . . . ?
N4 C17 C18 N5 -44.2(8) . . . . ?
C17 C18 N5 C27 -86.1(7) . . . . ?
C17 C18 N5 C19 149.9(6) . . . . ?
C17 C18 N5 Cu2 38.5(7) . . . . ?
O3 Cu2 N5 C27 3.3(30) . . . . ?
N4 Cu2 N5 C27 102.3(5) . . . . ?
N6 Cu2 N5 C27 -144.7(5) . . . . ?
O1 Cu2 N5 C27 -33.5(5) . . . . ?
C33 Cu2 N5 C27 -29.2(7) . . . . ?
O3 Cu2 N5 C19 127.4(27) . . . . ?
N4 Cu2 N5 C19 -133.6(4) . . . . ?
N6 Cu2 N5 C19 -20.5(4) . . . . ?
O1 Cu2 N5 C19 90.7(4) . . . . ?
C33 Cu2 N5 C19 95.0(5) . . . . ?
O3 Cu2 N5 C18 -118.0(27) . . . . ?
N4 Cu2 N5 C18 -19.0(4) . . . . ?
N6 Cu2 N5 C18 94.0(4) . . . . ?
O1 Cu2 N5 C18 -154.8(4) . . . . ?
C33 Cu2 N5 C18 -150.5(4) . . . . ?
C27 N5 C19 C20 167.0(6) . . . . ?
C18 N5 C19 C20 -70.3(7) . . . . ?
Cu2 N5 C19 C20 41.1(6) . . . . ?
N5 C19 C20 N6 -45.8(8) . . . . ?
C19 C20 N6 C21 135.6(6) . . . . ?
C19 C20 N6 C30 -99.6(7) . . . . ?
C19 C20 N6 Cu2 25.0(6) . . . . ?
O3 Cu2 N6 C21 63.6(4) . . . . ?
N5 Cu2 N6 C21 -118.8(4) . . . . ?
N4 Cu2 N6 C21 -31.5(5) . . . . ?
O1 Cu2 N6 C21 123.3(4) . . . . ?
C33 Cu2 N6 C21 92.7(4) . . . . ?
O3 Cu2 N6 C20 -179.6(4) . . . . ?
N5 Cu2 N6 C20 -2.0(4) . . . . ?
N4 Cu2 N6 C20 85.3(4) . . . . ?
O1 Cu2 N6 C20 -119.9(4) . . . . ?
C33 Cu2 N6 C20 -150.5(4) . . . . ?
O3 Cu2 N6 C30 -55.6(5) . . . . ?
N5 Cu2 N6 C30 122.0(5) . . . . ?
N4 Cu2 N6 C30 -150.7(4) . . . . ?
O1 Cu2 N6 C30 4.1(5) . . . . ?
C33 Cu2 N6 C30 -26.5(5) . . . . ?
C20 N6 C21 C22 -64.4(8) . . . . ?
C30 N6 C21 C22 170.1(6) . . . . ?
Cu2 N6 C21 C22 49.2(7) . . . . ?
N6 C21 C22 C23 -74.1(9) . . . . ?
C17 N4 C23 C22 72.5(8) . . . . ?
C24 N4 C23 C22 -164.5(6) . . . . ?
Cu2 N4 C23 C22 -43.4(7) . . . . ?
C21 C22 C23 N4 69.9(10) . . . . ?
C23 N4 C24 C26 168.1(6) . . . . ?
C17 N4 C24 C26 -68.2(7) . . . . ?
Cu2 N4 C24 C26 52.7(7) . . . . ?
C23 N4 C24 C25 -64.9(8) . . . . ?
C17 N4 C24 C25 58.8(8) . . . . ?
Cu2 N4 C24 C25 179.7(5) . . . . ?
C19 N5 C27 C28 -73.5(8) . . . . ?
C18 N5 C27 C28 164.5(6) . . . . ?
Cu2 N5 C27 C28 46.3(8) . . . . ?
C19 N5 C27 C29 52.9(9) . . . . ?
C18 N5 C27 C29 -69.0(8) . . . . ?
Cu2 N5 C27 C29 172.8(6) . . . . ?
C21 N6 C30 C31 178.2(6) . . . . ?
C20 N6 C30 C31 53.2(8) . . . . ?
Cu2 N6 C30 C31 -67.8(7) . . . . ?
C21 N6 C30 C32 51.4(8) . . . . ?
C20 N6 C30 C32 -73.6(8) . . . . ?
Cu2 N6 C30 C32 165.5(5) . . . . ?
C107 B1 C101 C106 -3.0(11) . . . . ?
C113 B1 C101 C106 118.5(8) . . . . ?
C119 B1 C101 C106 -122.0(8) . . . . ?
C107 B1 C101 C102 179.9(7) . . . . ?
C113 B1 C101 C102 -58.6(9) . . . . ?
C119 B1 C101 C102 60.9(9) . . . . ?
C106 C101 C102 C103 2.7(15) . . . . ?
B1 C101 C102 C103 -179.9(10) . . . . ?
C101 C102 C103 C104 -3.2(16) . . . . ?
C102 C103 C104 C105 1.7(19) . . . . ?
C103 C104 C105 C106 -0.1(18) . . . . ?
C102 C101 C106 C105 -0.6(11) . . . . ?
B1 C101 C106 C105 -177.9(7) . . . . ?
C104 C105 C106 C101 -0.5(13) . . . . ?
C101 B1 C107 C112 -76.2(9) . . . . ?
C113 B1 C107 C112 163.9(7) . . . . ?
C119 B1 C107 C112 43.9(10) . . . . ?
C101 B1 C107 C108 97.6(8) . . . . ?
C113 B1 C107 C108 -22.2(10) . . . . ?
C119 B1 C107 C108 -142.2(7) . . . . ?
C112 C107 C108 C109 0.8(11) . . . . ?
B1 C107 C108 C109 -173.4(7) . . . . ?
C107 C108 C109 C110 0.7(12) . . . . ?
C108 C109 C110 C111 -2.1(14) . . . . ?
C109 C110 C111 C112 1.8(16) . . . . ?
C110 C111 C112 C107 -0.1(17) . . . . ?
C108 C107 C112 C111 -1.2(14) . . . . ?
B1 C107 C112 C111 173.2(9) . . . . ?
C107 B1 C113 C118 111.1(8) . . . . ?
C101 B1 C113 C118 -10.2(10) . . . . ?
C119 B1 C113 C118 -129.8(7) . . . . ?
C107 B1 C113 C114 -65.1(9) . . . . ?
C101 B1 C113 C114 173.6(7) . . . . ?
C119 B1 C113 C114 54.0(9) . . . . ?
C118 C113 C114 C115 0.4(11) . . . . ?
B1 C113 C114 C115 176.9(7) . . . . ?
C113 C114 C115 C116 0.4(13) . . . . ?
C114 C115 C116 C117 -0.4(12) . . . . ?
C115 C116 C117 C118 -0.4(12) . . . . ?
C114 C113 C118 C117 -1.2(11) . . . . ?
B1 C113 C118 C117 -177.6(7) . . . . ?
C116 C117 C118 C113 1.2(12) . . . . ?
C107 B1 C119 C120 -129.3(7) . . . . ?
C101 B1 C119 C120 -8.7(10) . . . . ?
C113 B1 C119 C120 109.8(8) . . . . ?
C107 B1 C119 C124 49.9(9) . . . . ?
C101 B1 C119 C124 170.4(7) . . . . ?
C113 B1 C119 C124 -71.0(9) . . . . ?
C124 C119 C120 C121 5.9(10) . . . . ?
B1 C119 C120 C121 -175.0(7) . . . . ?
C119 C120 C121 C122 -1.6(12) . . . . ?
C120 C121 C122 C123 -2.8(12) . . . . ?
C121 C122 C123 C124 2.4(12) . . . . ?
C122 C123 C124 C119 2.4(12) . . . . ?
C120 C119 C124 C123 -6.3(11) . . . . ?
B1 C119 C124 C123 174.5(7) . . . . ?
C219 B2 C201 C206 -118.3(7) . . . . ?
C213 B2 C201 C206 2.5(9) . . . . ?
C207 B2 C201 C206 119.9(6) . . . . ?
C219 B2 C201 C202 62.8(8) . . . . ?
C213 B2 C201 C202 -176.3(6) . . . . ?
C207 B2 C201 C202 -59.0(8) . . . . ?
C206 C201 C202 C203 -0.4(10) . . . . ?
B2 C201 C202 C203 178.5(6) . . . . ?
C201 C202 C203 C204 -0.6(11) . . . . ?
C202 C203 C204 C205 1.0(11) . . . . ?
C203 C204 C205 C206 -0.5(10) . . . . ?
C204 C205 C206 C201 -0.6(10) . . . . ?
C202 C201 C206 C205 1.0(9) . . . . ?
B2 C201 C206 C205 -177.9(6) . . . . ?
C201 B2 C207 C212 171.1(6) . . . . ?
C219 B2 C207 C212 48.9(8) . . . . ?
C213 B2 C207 C212 -70.6(8) . . . . ?
C201 B2 C207 C208 -11.1(8) . . . . ?
C219 B2 C207 C208 -133.2(7) . . . . ?
C213 B2 C207 C208 107.3(7) . . . . ?
C212 C207 C208 C209 -1.3(11) . . . . ?
B2 C207 C208 C209 -179.4(7) . . . . ?
C207 C208 C209 C210 -0.5(13) . . . . ?
C208 C209 C210 C211 2.0(12) . . . . ?
C209 C210 C211 C212 -1.6(11) . . . . ?
C210 C211 C212 C207 -0.3(11) . . . . ?
C208 C207 C212 C211 1.7(10) . . . . ?
B2 C207 C212 C211 179.7(6) . . . . ?
C201 B2 C213 C214 87.2(7) . . . . ?
C219 B2 C213 C214 -151.2(6) . . . . ?
C207 B2 C213 C214 -31.2(8) . . . . ?
C201 B2 C213 C218 -86.5(7) . . . . ?
C219 B2 C213 C218 35.2(8) . . . . ?
C207 B2 C213 C218 155.2(6) . . . . ?
C218 C213 C214 C215 1.0(10) . . . . ?
B2 C213 C214 C215 -173.0(6) . . . . ?
C213 C214 C215 C216 0.6(11) . . . . ?
C214 C215 C216 C217 -2.0(11) . . . . ?
C215 C216 C217 C218 1.6(10) . . . . ?
C216 C217 C218 C213 0.2(10) . . . . ?
C214 C213 C218 C217 -1.4(9) . . . . ?
B2 C213 C218 C217 172.7(6) . . . . ?
C201 B2 C219 C224 -8.3(8) . . . . ?
C213 B2 C219 C224 -128.9(6) . . . . ?
C207 B2 C219 C224 112.8(7) . . . . ?
C201 B2 C219 C220 171.1(6) . . . . ?
C213 B2 C219 C220 50.5(8) . . . . ?
C207 B2 C219 C220 -67.7(7) . . . . ?
C224 C219 C220 C221 -3.0(9) . . . . ?
B2 C219 C220 C221 177.5(6) . . . . ?
C219 C220 C221 C222 1.4(10) . . . . ?
C220 C221 C222 C223 1.4(10) . . . . ?
C221 C222 C223 C224 -2.2(10) . . . . ?
C222 C223 C224 C219 0.4(10) . . . . ?
C220 C219 C224 C223 2.2(9) . . . . ?
B2 C219 C224 C223 -178.4(6) . . . . ?
